data_2310129
loop_
_publ_author_name
'Nassour, Ayoub'
'Kubicki, Maciej'
'Wright, Jonathan'
'Borowiak, Teresa'
'Dutkiewicz, Grzegorz'
'Lecomte, Claude'
'Jelsch, Christian'

_publ_section_title
;
 Charge-density analysis using multipolar atom and spherical charge
 models: 2-methyl-1,3-cyclopentanedione, a compound displaying a
 resonance-assisted hydrogen bond.
;
_journal_coden_ASTM ACSBDA
_journal_coeditor_code PI5017
_journal_issue 2
_journal_name_full
;
 Acta Crystallographica, Section B: Structural Science, Crystal
 Engineering and Materials
;
_journal_page_first 197
_journal_page_last 211
_journal_paper_doi 10.1107/S2052520613031375
_journal_volume 70
_journal_year 2014
_chemical_formula_moiety 'C6 H8 O2'
_chemical_formula_sum 'C6 H8 O2'
_chemical_formula_weight 112.128
_chemical_name_common 2-methyl-1,3-cyclopentanedione
_chemical_name_systematic 2-methyl-1,3-cyclopentanedione
_space_group_IT_number 12
_symmetry_cell_setting monoclinic
_symmetry_space_group_name_Hall '-C 2y'
_symmetry_space_group_name_H-M 'C 1 2/m 1'
_atom_sites_solution_hydrogens geom
_atom_sites_solution_primary direct
_atom_sites_solution_secondary difmap
_audit_creation_method MoPro12
_cell_angle_alpha 90.00
_cell_angle_beta 93.69(2)
_cell_angle_gamma 90.00
_cell_formula_units_Z 4
_cell_length_a 12.402(3)
_cell_length_b 6.470(2)
_cell_length_c 6.321(2)
_cell_measurement_temperature 100
_cell_volume 506.2(3)
_computing_molecular_graphics MoproViewer
_computing_structure_refinement 'MoPro (J. Appl. Cryst. 2005, 38, 38-54)'
_diffrn_ambient_temperature 100
_diffrn_measured_fraction_theta_full 0.981
_diffrn_measured_fraction_theta_max 0.967
_diffrn_measurement_device_type 'Huber, ID11/ESRF'
_diffrn_radiation_type synchrotron
_diffrn_radiation_wavelength 0.21784
_diffrn_reflns_av_R_equivalents 0.0485
_diffrn_reflns_av_sigmaI/netI 0.00714
_diffrn_reflns_limit_h_max 36
_diffrn_reflns_limit_h_min -37
_diffrn_reflns_limit_k_max 19
_diffrn_reflns_limit_k_min 0
_diffrn_reflns_limit_l_max 19
_diffrn_reflns_limit_l_min 0
_diffrn_reflns_number 258713
_diffrn_reflns_theta_full 19.02
_diffrn_reflns_theta_max 19.29
_diffrn_reflns_theta_min 0.99
_exptl_absorpt_coefficient_mu 0.001
_exptl_absorpt_correction_type none
_exptl_crystal_colour colourless
_exptl_crystal_density_diffrn 1.472
_exptl_crystal_density_method 'not measured'
_exptl_crystal_F_000 240
_exptl_crystal_size_max 0.3
_exptl_crystal_size_mid 0.2
_exptl_crystal_size_min 0.1
_refine_diff_density_max 0.55
_refine_diff_density_min -0.36
_refine_ls_extinction_method none
_refine_ls_goodness_of_fit_ref 1.045
_refine_ls_hydrogen_treatment refxyz
_refine_ls_matrix_type full
_refine_ls_number_parameters 186
_refine_ls_number_reflns 7434
_refine_ls_number_restraints 15
_refine_ls_restrained_S_all 1.330
_refine_ls_R_factor_all 0.0346
_refine_ls_R_factor_gt 0.0341
_refine_ls_shift/su_max 0.000
_refine_ls_shift/su_mean 0.000
_refine_ls_structure_factor_coef F
_refine_ls_weighting_details 'calc w =1/[93.*\s^2^(Fo^2^)]'
_refine_ls_weighting_scheme calc
_refine_ls_wR_factor_gt 0.0303
_refine_ls_wR_factor_ref 0.0307
_reflns_number_gt 7319
_reflns_number_total 7435
_reflns_threshold_expression >2.0sigma(I)
_cod_data_source_file pi5017sup1.cif
_cod_data_source_block I
_cod_original_sg_symbol_Hall -c_2y
_cod_original_sg_symbol_H-M C2/m
_cod_database_code 2310129
_cod_database_fobs_code 2310129

loop_
_symmetry_equiv_pos_as_xyz
'x, y, z'
'-x, y, -z'
'-x, -y, -z'
'x, -y, z'
'x+1/2, y+1/2, z'
'-x+1/2, y+1/2, -z'
'-x+1/2, -y+1/2, -z'
'x+1/2, -y+1/2, z'

loop_
_atom_site_type_symbol
_atom_site_label
_atom_site_fract_x
_atom_site_fract_y
_atom_site_fract_z
_atom_site_U_iso_or_equiv
_atom_site_adp_type
_atom_site_calc_flag
_atom_site_occupancy
_atom_site_symmetry_multiplicity
O O1 0.30499(2) 0. 1.06772(3) 0.0162(2) Uani d 1 2
O O3 0.178900(10) 0. 0.36827(2) 0.0129(2) Uani d 1 2
C C1 0.302450(10) 0. 0.87585(2) 0.0109(2) Uani d 1 2
C C2 0.2102210(10) 0. 0.73478(2) 0.0100(2) Uani d 1 2
C C3 0.2433330(10) 0. 0.53737(2) 0.0095(2) Uani d 1 2
C C4 0.3615180(10) 0. 0.52858(2) 0.0110(2) Uani d 1 2
C C5 0.401380(10) 0. 0.75687(2) 0.0144(2) Uani d 1 2
C C21 0.100080(10) 0. 0.80244(2) 0.0142(2) Uani d 1 2
H H3 0.22210 0. 0.23608 0.02464 Uani d 1 2
H H4 0.38786 0.13621 0.44339 0.02701 Uani d 1 1
H H5 0.45004 0.13600 0.79766 0.03256 Uani d 1 1
H H21A 0.04227 0. 0.67142 0.03257 Uani d 1 2
H H21B 0.08455 0.13300 0.89305 0.03115 Uani d 1 1

loop_
_atom_site_aniso_label
_atom_site_aniso_U_11
_atom_site_aniso_U_22
_atom_site_aniso_U_33
_atom_site_aniso_U_12
_atom_site_aniso_U_13
_atom_site_aniso_U_23
O1 0.0156(6) 0.0253(6) 0.0078(6) 0. 0.00156(5) 0.
O3 0.0117(6) 0.0178(6) 0.0091(6) 0. -0.000006(4) 0.
C1 0.0109(6) 0.0143(6) 0.0077(6) 0. 0.00152(4) 0.
C2 0.0094(6) 0.0122(6) 0.0085(6) 0. 0.00215(4) 0.
C3 0.0096(6) 0.0111(6) 0.0080(6) 0. 0.00136(4) 0.
C4 0.0101(6) 0.0140(6) 0.0091(6) 0. 0.00234(4) 0.
C5 0.0099(6) 0.0235(6) 0.0099(6) 0. 0.00083(4) 0.
C21 0.0108(6) 0.0180(6) 0.0142(6) 0. 0.00403(5) 0.
H3 0.0230 0.0353 0.0158 0. 0.0024 0.
H4 0.0263 0.0262 0.0291 -0.0049 0.0058 0.0074
H5 0.0295 0.0412 0.0265 -0.0138 -0.0023 -0.0041
H21A 0.0217 0.0492 0.0262 0. -0.0030 0.
H21B 0.0339 0.0293 0.0314 0.0036 0.0117 -0.0056

loop_
_atom_type_symbol
_atom_type_description
_atom_type_scat_dispersion_real
_atom_type_scat_dispersion_imag
_atom_type_scat_source
C C -0.0015 0.0001 'Su & Coppens. Acta. Cryst. (1997) A53, 749-762. '
H H 0.0000 0.0000 'Su & Coppens. Acta. Cryst. (1997) A53, 749-762. '
O O -0.0023 0.0004 'Su & Coppens. Acta. Cryst. (1997) A53, 749-762. '

loop_
_geom_angle_atom_site_label_1
_geom_angle_atom_site_label_2
_geom_angle_atom_site_label_3
_geom_angle
O1 C1 C2 127.12(6)
O1 C1 C5 122.68(5)
O3 C3 C2 124.09(3)
O3 C3 C4 122.23(4)
C1 C2 C3 107.80(4)
C1 C2 C21 123.65(3)
C1 C5 C4 104.90(4)
C1 C5 H5 110.2
C2 C3 C4 113.68(2)
C2 C1 C5 110.21(4)
C2 C21 H21B 111.4
C2 C21 H21A 111.7
C3 O3 H3 110.3
C3 C2 C21 128.55(4)
C3 C4 C5 103.42(4)
C3 C4 H4 110.4
C4 C5 H5 111.9
C5 C4 H4 112.6
H21A C21 H21B 106.6

loop_
_geom_bond_atom_site_label_1
_geom_bond_atom_site_label_2
_geom_bond_distance
O1 C1 1.2112(4)
O3 C3 1.2927(4)
O3 H3 1.021
C1 C2 1.4043(4)
C1 C5 1.4798(4)
C2 C3 1.3385(4)
C2 C21 1.4574(4)
C3 C4 1.4704(4)
C4 C5 1.4950(5)
C4 H4 1.094
C5 H5 1.088
C21 H21B 1.058
C21 H21A 1.060

loop_
_geom_hbond_atom_site_label_D
_geom_hbond_atom_site_label_H
_geom_hbond_atom_site_label_A
_geom_hbond_site_symmetry_A
_geom_hbond_distance_DH
_geom_hbond_distance_HA
_geom_hbond_distance_DA
_geom_hbond_angle_DHA
O3 H3 O1 1_554 1.021 1.526 2.5370(6) 169.4

loop_
_geom_torsion_atom_site_label_1
_geom_torsion_atom_site_label_2
_geom_torsion_atom_site_label_3
_geom_torsion_atom_site_label_4
_geom_torsion
O1 C1 C2 C3 180.
O1 C1 C2 C21 0.
O1 C1 C5 C4 180.
O1 C1 C5 H5 -59.4
O3 C3 C2 C1 180.
O3 C3 C2 C21 0.
O3 C3 C4 C5 180.
O3 C3 C4 H4 59.3
C1 C2 C3 C4 0.
C1 C2 C21 H21B 60.9
C1 C2 C21 H21A 180.
C1 C5 C4 C3 0.
C1 C5 C4 H4 119.2
C2 C3 O3 H3 180.
C2 C3 C4 C5 0.
C2 C3 C4 H4 -120.7
C2 C1 C5 C4 0.
C2 C1 C5 H5 120.6
C3 C2 C1 C5 0.
C3 C2 C21 H21B -119.1
C3 C2 C21 H21A 0.
C3 C4 C5 H5 -119.4
C4 C3 O3 H3 0.
C4 C3 C2 C21 180.
C5 C1 C2 C21 180.
H4 C4 C5 H5 -0.2
